data_4336671
loop_
_publ_author_name
'Zhiliang You'
'Stefanie Dehnen'

_publ_contact_author
;
Dehnen, Stefanie

Fachbereich Chemie der Philipps-Universitaet
Hans-Meerwein-Str.
D-35043 Marburg, Germany
;
_publ_contact_author_email dehnen@chemie.uni-marburg.de
_publ_contact_author_fax +6421-2825653
_publ_contact_author_phone +6421-2825751
_publ_section_title
;
 Directed Formation of a Ferrocenyl-Decorated Organotin Sulfide Complex
 and Its Controlled Degradation
;
_journal_name_full 'Inorganic Chemistry'
_journal_page_first 12332
_journal_page_last 12334
_journal_paper_doi 10.1021/ic4022992
_journal_volume 52
_journal_year 2013
_chemical_formula_moiety 'C36 H46 Fe2 N4 S5 Sn3, 3(C H2 Cl2)'
_chemical_formula_sum 'C39 H52 Cl6 Fe2 N4 S5 Sn3'
_chemical_formula_weight 1417.62
_chemical_name_systematic
;
 ?
;
_space_group_IT_number 2
_symmetry_cell_setting triclinic
_symmetry_space_group_name_Hall '-P 1'
_symmetry_space_group_name_H-M 'P -1'
_atom_sites_solution_hydrogens geom
_atom_sites_solution_primary direct
_atom_sites_solution_secondary difmap
_audit_creation_method SHELXL-97
_cell_angle_alpha 65.48(0)
_cell_angle_beta 78.88(0)
_cell_angle_gamma 61.08(0)
_cell_formula_units_Z 2
_cell_length_a 14.477(1)
_cell_length_b 14.948(1)
_cell_length_c 15.913(1)
_cell_measurement_reflns_used 41642
_cell_measurement_temperature 103(2)
_cell_measurement_theta_max 27.27
_cell_measurement_theta_min 1.41
_cell_volume 2742.2(3)
_computing_cell_refinement 'XAREA 1.54'
_computing_data_collection 'XAREA 1.54'
_computing_data_reduction 'STOE X-RED'
_computing_structure_refinement 'SHELXL-97 (Sheldrick, 2008)'
_computing_structure_solution Sir-92
_diffrn_ambient_temperature 103(2)
_diffrn_measured_fraction_theta_full 0.998
_diffrn_measured_fraction_theta_max 0.993
_diffrn_measurement_device_type 'STOE IPDS 2'
_diffrn_measurement_method 'rotation method'
_diffrn_radiation_monochromator graphite
_diffrn_radiation_source 'fine-focus sealed tube'
_diffrn_radiation_type MoK\a
_diffrn_radiation_wavelength 0.71073
_diffrn_reflns_av_R_equivalents 0.0000
_diffrn_reflns_av_sigmaI/netI 0.0300
_diffrn_reflns_limit_h_max 17
_diffrn_reflns_limit_h_min -18
_diffrn_reflns_limit_k_max 16
_diffrn_reflns_limit_k_min -18
_diffrn_reflns_limit_l_max 0
_diffrn_reflns_limit_l_min -20
_diffrn_reflns_number 11552
_diffrn_reflns_theta_full 25.00
_diffrn_reflns_theta_max 26.72
_diffrn_reflns_theta_min 1.41
_exptl_absorpt_coefficient_mu 2.377
_exptl_absorpt_correction_T_max 0.4815
_exptl_absorpt_correction_T_min 0.4498
_exptl_absorpt_correction_type numerical
_exptl_absorpt_process_details 'Stoe, X-area ver. 1.54'
_exptl_crystal_colour orange
_exptl_crystal_density_diffrn 1.717
_exptl_crystal_description Block
_exptl_crystal_F_000 1396
_exptl_crystal_size_max 0.40
_exptl_crystal_size_mid 0.38
_exptl_crystal_size_min 0.36
_refine_diff_density_max 1.934
_refine_diff_density_min -1.938
_refine_diff_density_rms 0.134
_refine_ls_extinction_method none
_refine_ls_goodness_of_fit_ref 0.822
_refine_ls_hydrogen_treatment constr
_refine_ls_matrix_type full
_refine_ls_number_parameters 552
_refine_ls_number_reflns 11552
_refine_ls_number_restraints 2
_refine_ls_restrained_S_all 0.823
_refine_ls_R_factor_all 0.0470
_refine_ls_R_factor_gt 0.0383
_refine_ls_shift/su_max 0.002
_refine_ls_shift/su_mean 0.000
_refine_ls_structure_factor_coef Fsqd
_refine_ls_weighting_details 'calc w=1/[\s^2^(Fo^2^)+(0.0927P)^2^+0.0000P] where P=(Fo^2^+2Fc^2^)/3'
_refine_ls_weighting_scheme calc
_refine_ls_wR_factor_gt 0.1013
_refine_ls_wR_factor_ref 0.1040
_reflns_number_gt 9289
_reflns_number_total 11552
_reflns_threshold_expression >2\s(I)
_cod_data_source_file ic4022992_si_004.cif
_cod_data_source_block 1b
_cod_original_cell_volume 2742.2(2)
_cod_database_code 4336671

loop_
_symmetry_equiv_pos_as_xyz
'x, y, z'
'-x, -y, -z'

loop_
_atom_site_label
_atom_site_type_symbol
_atom_site_fract_x
_atom_site_fract_y
_atom_site_fract_z
_atom_site_U_iso_or_equiv
_atom_site_adp_type
_atom_site_occupancy
_atom_site_symmetry_multiplicity
_atom_site_calc_flag
_atom_site_refinement_flags
_atom_site_disorder_assembly
_atom_site_disorder_group
C1 C 0.1748(3) 0.2636(3) 0.6363(3) 0.0276(8) Uani 1 1 d . . .
C2 C 0.2074(4) 0.1949(4) 0.5771(3) 0.0350(9) Uani 1 1 d . . .
H2A H 0.2404 0.2262 0.5204 0.053 Uiso 1 1 calc R . .
H2B H 0.1450 0.1955 0.5612 0.053 Uiso 1 1 calc R . .
H2C H 0.2579 0.1190 0.6117 0.053 Uiso 1 1 calc R . .
C3 C 0.0998(4) 0.3837(4) 0.5824(3) 0.0350(9) Uani 1 1 d . . .
H3A H 0.0795 0.4266 0.6213 0.052 Uiso 1 1 calc R . .
H3B H 0.0365 0.3877 0.5642 0.052 Uiso 1 1 calc R . .
H3C H 0.1351 0.4138 0.5270 0.052 Uiso 1 1 calc R . .
C4 C 0.1239(3) 0.2161(3) 0.7261(3) 0.0301(8) Uani 1 1 d . . .
H4A H 0.0507 0.2374 0.7120 0.036 Uiso 1 1 calc R . .
H4B H 0.1630 0.1347 0.7487 0.036 Uiso 1 1 calc R . .
C5 C 0.1207(3) 0.2522(3) 0.8029(3) 0.0274(8) Uani 1 1 d . . .
C6 C 0.0442(4) 0.2389(4) 0.8801(3) 0.0354(9) Uani 1 1 d . . .
H6A H 0.0503 0.2651 0.9249 0.053 Uiso 1 1 calc R . .
H6B H 0.0603 0.1609 0.9107 0.053 Uiso 1 1 calc R . .
H6C H -0.0278 0.2820 0.8549 0.053 Uiso 1 1 calc R . .
C7 C 0.1442(3) 0.4125(3) 0.8655(3) 0.0288(8) Uani 1 1 d . . .
C8 C 0.0628(4) 0.5039(4) 0.7922(3) 0.0373(10) Uani 1 1 d . . .
H8A H 0.0570 0.4750 0.7493 0.056 Uiso 1 1 calc R . .
H8B H 0.0840 0.5627 0.7583 0.056 Uiso 1 1 calc R . .
H8C H -0.0057 0.5335 0.8213 0.056 Uiso 1 1 calc R . .
C9 C 0.1673(3) 0.4353(3) 0.9381(3) 0.0299(8) Uani 1 1 d . . .
C10 C 0.1014(4) 0.5239(4) 0.9704(3) 0.0352(9) Uani 1 1 d . . .
H10 H 0.0321 0.5794 0.9490 0.042 Uiso 1 1 calc R . .
C11 C 0.1584(4) 0.5132(4) 1.0395(3) 0.0417(11) Uani 1 1 d . . .
H11 H 0.1331 0.5594 1.0739 0.050 Uiso 1 1 calc R . .
C12 C 0.2599(4) 0.4218(4) 1.0492(3) 0.0379(10) Uani 1 1 d . . .
H12 H 0.3145 0.3970 1.0901 0.045 Uiso 1 1 calc R . .
C13 C 0.2650(4) 0.3743(4) 0.9866(3) 0.0326(9) Uani 1 1 d . . .
H13 H 0.3241 0.3120 0.9785 0.039 Uiso 1 1 calc R . .
C14 C 0.2472(4) 0.6117(4) 0.7763(3) 0.0415(11) Uani 1 1 d . . .
H14 H 0.2191 0.6081 0.7291 0.050 Uiso 1 1 calc R . .
C15 C 0.1941(4) 0.6921(4) 0.8181(3) 0.0402(10) Uani 1 1 d . . .
H15 H 0.1250 0.7516 0.8033 0.048 Uiso 1 1 calc R . .
C16 C 0.2641(4) 0.6664(4) 0.8862(3) 0.0422(11) Uani 1 1 d . . .
H16 H 0.2494 0.7054 0.9253 0.051 Uiso 1 1 calc R . .
C17 C 0.3597(4) 0.5721(4) 0.8849(3) 0.0391(10) Uani 1 1 d . . .
H17 H 0.4202 0.5377 0.9226 0.047 Uiso 1 1 calc R . .
C18 C 0.3490(4) 0.5381(4) 0.8175(3) 0.0386(10) Uani 1 1 d . . .
H18 H 0.4009 0.4769 0.8026 0.046 Uiso 1 1 calc R . .
C19 C 0.6644(3) -0.0450(3) 0.6329(3) 0.0329(9) Uani 1 1 d . . .
C20 C 0.5896(4) -0.0537(4) 0.5852(4) 0.0446(12) Uani 1 1 d . . .
H20A H 0.5611 0.0121 0.5288 0.067 Uiso 1 1 calc R . .
H20B H 0.5316 -0.0597 0.6267 0.067 Uiso 1 1 calc R . .
H20C H 0.6278 -0.1193 0.5691 0.067 Uiso 1 1 calc R . .
C21 C 0.7526(4) -0.0275(4) 0.5689(3) 0.0468(12) Uani 1 1 d . . .
H21A H 0.7217 0.0382 0.5129 0.070 Uiso 1 1 calc R . .
H21B H 0.7962 -0.0920 0.5520 0.070 Uiso 1 1 calc R . .
H21C H 0.7965 -0.0175 0.6006 0.070 Uiso 1 1 calc R . .
C22 C 0.7098(4) -0.1470(4) 0.7221(3) 0.0379(10) Uani 1 1 d . . .
H22A H 0.6522 -0.1648 0.7561 0.046 Uiso 1 1 calc R . .
H22B H 0.7624 -0.2106 0.7058 0.046 Uiso 1 1 calc R . .
C23 C 0.7617(3) -0.1301(3) 0.7846(3) 0.0326(9) Uani 1 1 d . . .
C24 C 0.8607(4) -0.2233(4) 0.8362(4) 0.0432(11) Uani 1 1 d . . .
H24A H 0.8840 -0.1993 0.8734 0.065 Uiso 1 1 calc R . .
H24B H 0.9160 -0.2455 0.7922 0.065 Uiso 1 1 calc R . .
H24C H 0.8470 -0.2859 0.8768 0.065 Uiso 1 1 calc R . .
C25 C 0.7270(3) -0.0135(3) 0.9207(3) 0.0285(8) Uani 1 1 d . . .
C26 C 0.6470(4) -0.0535(4) 0.9686(3) 0.0374(10) Uani 1 1 d . . .
H26A H 0.6262 -0.0759 0.9284 0.056 Uiso 1 1 calc R . .
H26B H 0.5848 0.0059 0.9826 0.056 Uiso 1 1 calc R . .
H26C H 0.6774 -0.1166 1.0262 0.056 Uiso 1 1 calc R . .
C27 C 0.7691(3) 0.0242(3) 0.9686(3) 0.0302(8) Uani 1 1 d . . .
C28 C 0.8271(4) 0.0864(4) 0.9270(3) 0.0363(9) Uani 1 1 d . . .
H28 H 0.8502 0.1050 0.8649 0.044 Uiso 1 1 calc R . .
C29 C 0.8442(4) 0.1157(4) 0.9950(3) 0.0378(10) Uani 1 1 d . . .
H29 H 0.8808 0.1573 0.9860 0.045 Uiso 1 1 calc R . .
C30 C 0.7970(4) 0.0718(4) 1.0790(3) 0.0334(9) Uani 1 1 d . . .
H30 H 0.7968 0.0787 1.1357 0.040 Uiso 1 1 calc R . .
C31 C 0.7503(4) 0.0158(4) 1.0627(3) 0.0326(9) Uani 1 1 d . . .
H31 H 0.7131 -0.0209 1.1067 0.039 Uiso 1 1 calc R . .
C32 C 0.5458(4) 0.2405(4) 0.9103(4) 0.0488(13) Uani 1 1 d . . .
H32 H 0.5275 0.2065 0.8819 0.059 Uiso 1 1 calc R . .
C33 C 0.5284(4) 0.2306(5) 1.0039(4) 0.0473(12) Uani 1 1 d . . .
H33 H 0.4956 0.1893 1.0488 0.057 Uiso 1 1 calc R . .
C34 C 0.5680(4) 0.2924(4) 1.0191(4) 0.0456(12) Uani 1 1 d . . .
H34 H 0.5669 0.2997 1.0758 0.055 Uiso 1 1 calc R . .
C35 C 0.6100(5) 0.3420(4) 0.9342(4) 0.0510(13) Uani 1 1 d . . .
H35 H 0.6420 0.3881 0.9241 0.061 Uiso 1 1 calc R . .
C36 C 0.5951(5) 0.3096(4) 0.8669(4) 0.0497(13) Uani 1 1 d . . .
H36 H 0.6150 0.3310 0.8038 0.060 Uiso 1 1 calc R . .
N1 N 0.1854(3) 0.2895(3) 0.7976(2) 0.0279(7) Uani 1 1 d . . .
N2 N 0.1967(3) 0.3124(3) 0.8707(2) 0.0290(7) Uani 1 1 d . . .
N3 N 0.7162(3) -0.0352(3) 0.7897(2) 0.0299(7) Uani 1 1 d . . .
N4 N 0.7635(3) -0.0099(3) 0.8394(2) 0.0295(7) Uani 1 1 d . . .
S1 S 0.31871(9) 0.42517(9) 0.65757(7) 0.0322(2) Uani 1 1 d . . .
S2 S 0.63494(8) 0.22780(8) 0.66073(7) 0.0310(2) Uani 1 1 d . . .
S3 S 0.43813(8) 0.09457(8) 0.78727(7) 0.0301(2) Uani 1 1 d . . .
S4 S 0.44205(8) 0.23699(8) 0.54528(6) 0.02643(19) Uani 1 1 d . . .
S5 S 0.48712(9) 0.47225(8) 0.40760(7) 0.0297(2) Uani 1 1 d . . .
Fe1 Fe 0.68565(5) 0.17432(5) 0.97572(4) 0.03170(14) Uani 1 1 d . . .
Fe2 Fe 0.23525(5) 0.53521(5) 0.91624(4) 0.03174(14) Uani 1 1 d . . .
Sn1 Sn 0.31271(2) 0.26118(2) 0.675055(17) 0.02478(7) Uani 1 1 d . . .
Sn2 Sn 0.48235(2) 0.38719(2) 0.571827(17) 0.02493(7) Uani 1 1 d . . .
Sn3 Sn 0.57683(2) 0.09653(2) 0.674500(17) 0.02530(7) Uani 1 1 d . . .
C37 C 0.4282(4) 0.7485(4) 0.6850(4) 0.0483(12) Uani 1 1 d . . .
H37A H 0.3911 0.7021 0.7060 0.058 Uiso 1 1 calc R . .
H37B H 0.4436 0.7633 0.6186 0.058 Uiso 1 1 calc R . .
Cl1 Cl 0.54686(13) 0.67579(15) 0.74596(11) 0.0641(4) Uani 1 1 d . . .
Cl2 Cl 0.34435(16) 0.87428(13) 0.69881(12) 0.0742(5) Uani 1 1 d . . .
C38 C 0.7638(6) 0.4856(6) 0.6548(4) 0.0667(17) Uani 1 1 d D . .
H38A H 0.6922 0.5085 0.6815 0.080 Uiso 1 1 calc R A 1
H38B H 0.7546 0.5198 0.5868 0.080 Uiso 1 1 calc R A 1
Cl3 Cl 0.82533(13) 0.54615(18) 0.68468(14) 0.0801(5) Uani 1 1 d D B .
Cl4B Cl 0.8195(4) 0.3455(6) 0.6847(9) 0.097(3) Uani 0.418(13) 1 d PD B 1
Cl4A Cl 0.7944(5) 0.3605(5) 0.7434(5) 0.113(3) Uani 0.582(13) 1 d PD B 2
C39 C 0.8209(11) 0.2798(11) 0.4834(10) 0.171(6) Uani 1 1 d . C 2
H39A H 0.7588 0.3471 0.4487 0.205 Uiso 1 1 calc R C 2
H39B H 0.8032 0.2544 0.5497 0.205 Uiso 1 1 calc R C 2
Cl5 Cl 0.8686(8) 0.1618(5) 0.4337(3) 0.370(6) Uani 1 1 d . C 2
Cl6A Cl 0.9091(5) 0.2478(7) 0.5646(6) 0.095(3) Uani 0.308(6) 1 d P D 1
Cl6B Cl 0.9317(2) 0.3032(3) 0.4665(3) 0.1090(16) Uani 0.692(6) 1 d P C 2

loop_
_atom_site_aniso_label
_atom_site_aniso_U_11
_atom_site_aniso_U_22
_atom_site_aniso_U_33
_atom_site_aniso_U_23
_atom_site_aniso_U_13
_atom_site_aniso_U_12
C1 0.0267(19) 0.031(2) 0.0291(19) -0.0146(16) 0.0022(15) -0.0136(16)
C2 0.039(2) 0.037(2) 0.036(2) -0.0208(19) -0.0010(18) -0.0158(19)
C3 0.035(2) 0.030(2) 0.032(2) -0.0075(17) -0.0069(17) -0.0094(18)
C4 0.035(2) 0.029(2) 0.033(2) -0.0139(17) 0.0052(17) -0.0194(18)
C5 0.030(2) 0.0241(18) 0.0261(19) -0.0072(15) 0.0029(15) -0.0136(16)
C6 0.037(2) 0.039(2) 0.036(2) -0.0168(19) 0.0100(18) -0.0227(19)
C7 0.033(2) 0.030(2) 0.0242(18) -0.0094(16) 0.0050(15) -0.0169(17)
C8 0.040(2) 0.035(2) 0.036(2) -0.0157(19) -0.0019(18) -0.0135(19)
C9 0.035(2) 0.030(2) 0.0262(19) -0.0113(16) 0.0040(16) -0.0165(17)
C10 0.038(2) 0.037(2) 0.034(2) -0.0177(19) 0.0083(18) -0.0187(19)
C11 0.055(3) 0.051(3) 0.034(2) -0.028(2) 0.014(2) -0.030(2)
C12 0.048(3) 0.040(2) 0.028(2) -0.0112(18) -0.0022(18) -0.022(2)
C13 0.039(2) 0.030(2) 0.030(2) -0.0104(17) 0.0005(17) -0.0173(18)
C14 0.061(3) 0.038(2) 0.031(2) -0.0107(19) 0.003(2) -0.029(2)
C15 0.051(3) 0.034(2) 0.036(2) -0.0136(19) 0.006(2) -0.022(2)
C16 0.060(3) 0.034(2) 0.040(2) -0.016(2) 0.006(2) -0.027(2)
C17 0.045(3) 0.039(2) 0.041(2) -0.016(2) 0.003(2) -0.025(2)
C18 0.047(3) 0.036(2) 0.039(2) -0.0169(19) 0.012(2) -0.025(2)
C19 0.039(2) 0.026(2) 0.035(2) -0.0174(17) -0.0043(17) -0.0092(18)
C20 0.054(3) 0.040(3) 0.051(3) -0.026(2) -0.013(2) -0.016(2)
C21 0.051(3) 0.052(3) 0.041(3) -0.031(2) 0.010(2) -0.019(2)
C22 0.045(3) 0.026(2) 0.042(2) -0.0164(19) -0.006(2) -0.0097(19)
C23 0.038(2) 0.026(2) 0.031(2) -0.0105(17) -0.0048(17) -0.0112(18)
C24 0.044(3) 0.026(2) 0.049(3) -0.012(2) -0.015(2) -0.0036(19)
C25 0.033(2) 0.0234(19) 0.0239(18) -0.0055(15) -0.0045(15) -0.0099(16)
C26 0.049(3) 0.038(2) 0.029(2) -0.0078(18) -0.0051(18) -0.024(2)
C27 0.034(2) 0.031(2) 0.0256(19) -0.0107(16) -0.0010(16) -0.0141(17)
C28 0.041(2) 0.043(2) 0.032(2) -0.0163(19) 0.0052(18) -0.024(2)
C29 0.042(2) 0.046(3) 0.038(2) -0.022(2) 0.0054(19) -0.026(2)
C30 0.042(2) 0.033(2) 0.027(2) -0.0109(17) -0.0011(17) -0.0174(19)
C31 0.042(2) 0.033(2) 0.0215(18) -0.0052(16) -0.0052(16) -0.0177(18)
C32 0.045(3) 0.043(3) 0.054(3) -0.027(2) -0.017(2) -0.003(2)
C33 0.039(3) 0.051(3) 0.050(3) -0.028(2) -0.001(2) -0.011(2)
C34 0.047(3) 0.039(3) 0.047(3) -0.024(2) -0.005(2) -0.009(2)
C35 0.069(4) 0.031(2) 0.047(3) -0.015(2) -0.011(2) -0.013(2)
C36 0.062(3) 0.036(3) 0.038(3) -0.012(2) -0.015(2) -0.008(2)
N1 0.0313(17) 0.0237(16) 0.0254(16) -0.0079(13) 0.0009(13) -0.0113(14)
N2 0.0359(18) 0.0279(17) 0.0262(16) -0.0116(14) 0.0036(14) -0.0165(15)
N3 0.0366(18) 0.0275(17) 0.0246(16) -0.0096(14) -0.0045(14) -0.0121(15)
N4 0.0351(18) 0.0270(17) 0.0285(17) -0.0116(14) -0.0039(14) -0.0131(14)
S1 0.0396(6) 0.0293(5) 0.0346(5) -0.0173(4) 0.0110(4) -0.0199(4)
S2 0.0360(5) 0.0268(5) 0.0309(5) -0.0079(4) -0.0064(4) -0.0148(4)
S3 0.0363(5) 0.0278(5) 0.0216(4) -0.0045(4) 0.0004(4) -0.0150(4)
S4 0.0320(5) 0.0269(5) 0.0200(4) -0.0082(4) -0.0001(4) -0.0133(4)
S5 0.0440(6) 0.0290(5) 0.0205(4) -0.0075(4) 0.0011(4) -0.0215(4)
Fe1 0.0412(3) 0.0296(3) 0.0253(3) -0.0104(2) -0.0006(2) -0.0163(3)
Fe2 0.0393(3) 0.0306(3) 0.0298(3) -0.0148(2) 0.0035(2) -0.0172(3)
Sn1 0.03027(14) 0.02355(13) 0.02131(13) -0.00769(10) 0.00132(10) -0.01371(11)
Sn2 0.03174(14) 0.02316(13) 0.01978(13) -0.00637(10) 0.00125(10) -0.01407(11)
Sn3 0.03107(14) 0.02253(13) 0.02168(13) -0.00859(10) -0.00121(10) -0.01088(11)
C37 0.060(3) 0.045(3) 0.038(3) -0.016(2) 0.008(2) -0.024(2)
Cl1 0.0630(9) 0.0809(10) 0.0544(8) -0.0292(8) 0.0010(7) -0.0339(8)
Cl2 0.0971(12) 0.0460(8) 0.0651(9) -0.0248(7) 0.0289(9) -0.0284(8)
C38 0.083(4) 0.074(4) 0.046(3) -0.006(3) -0.013(3) -0.046(4)
Cl3 0.0587(9) 0.1129(15) 0.0905(13) -0.0594(12) -0.0060(8) -0.0347(10)
Cl4B 0.045(2) 0.111(4) 0.167(8) -0.096(5) 0.000(3) -0.023(2)
Cl4A 0.088(3) 0.087(4) 0.114(5) 0.046(3) -0.042(3) -0.058(3)
C39 0.144(11) 0.144(11) 0.166(13) 0.025(9) -0.007(9) -0.089(10)
Cl5 0.763(15) 0.322(7) 0.154(3) 0.153(4) -0.262(6) -0.444(9)
Cl6A 0.070(4) 0.106(6) 0.140(7) -0.074(5) 0.002(4) -0.038(4)
Cl6B 0.0721(18) 0.090(2) 0.118(3) 0.0217(18) -0.0225(17) -0.0443(16)

loop_
_atom_type_symbol
_atom_type_description
_atom_type_scat_dispersion_real
_atom_type_scat_dispersion_imag
_atom_type_scat_source
C C 0.0033 0.0016 'International Tables Vol C Tables 4.2.6.8 and 6.1.1.4'
H H 0.0000 0.0000 'International Tables Vol C Tables 4.2.6.8 and 6.1.1.4'
N N 0.0061 0.0033 'International Tables Vol C Tables 4.2.6.8 and 6.1.1.4'
S S 0.1246 0.1234 'International Tables Vol C Tables 4.2.6.8 and 6.1.1.4'
Fe Fe 0.3463 0.8444 'International Tables Vol C Tables 4.2.6.8 and 6.1.1.4'
Sn Sn -0.6537 1.4246 'International Tables Vol C Tables 4.2.6.8 and 6.1.1.4'
Cl Cl 0.1484 0.1585 'International Tables Vol C Tables 4.2.6.8 and 6.1.1.4'

loop_
_geom_angle_atom_site_label_1
_geom_angle_atom_site_label_2
_geom_angle_atom_site_label_3
_geom_angle
_geom_angle_site_symmetry_1
_geom_angle_site_symmetry_3
C2 C1 C4 110.8(3) . .
C2 C1 C3 110.5(3) . .
C4 C1 C3 110.7(3) . .
C2 C1 Sn1 110.3(3) . .
C4 C1 Sn1 107.0(3) . .
C3 C1 Sn1 107.4(3) . .
C1 C2 H2A 109.5 . .
C1 C2 H2B 109.5 . .
H2A C2 H2B 109.5 . .
C1 C2 H2C 109.5 . .
H2A C2 H2C 109.5 . .
H2B C2 H2C 109.5 . .
C1 C3 H3A 109.5 . .
C1 C3 H3B 109.5 . .
H3A C3 H3B 109.5 . .
C1 C3 H3C 109.5 . .
H3A C3 H3C 109.5 . .
H3B C3 H3C 109.5 . .
C5 C4 C1 115.4(3) . .
C5 C4 H4A 108.4 . .
C1 C4 H4A 108.4 . .
C5 C4 H4B 108.4 . .
C1 C4 H4B 108.4 . .
H4A C4 H4B 107.5 . .
N1 C5 C6 125.3(4) . .
N1 C5 C4 116.9(3) . .
C6 C5 C4 117.8(4) . .
C5 C6 H6A 109.5 . .
C5 C6 H6B 109.5 . .
H6A C6 H6B 109.5 . .
C5 C6 H6C 109.5 . .
H6A C6 H6C 109.5 . .
H6B C6 H6C 109.5 . .
N2 C7 C9 115.5(4) . .
N2 C7 C8 124.7(4) . .
C9 C7 C8 119.8(4) . .
C7 C8 H8A 109.5 . .
C7 C8 H8B 109.5 . .
H8A C8 H8B 109.5 . .
C7 C8 H8C 109.5 . .
H8A C8 H8C 109.5 . .
H8B C8 H8C 109.5 . .
C13 C9 C10 107.2(4) . .
C13 C9 C7 124.4(4) . .
C10 C9 C7 128.3(4) . .
C13 C9 Fe2 69.6(2) . .
C10 C9 Fe2 68.3(2) . .
C7 C9 Fe2 124.6(3) . .
C11 C10 C9 107.7(4) . .
C11 C10 Fe2 70.6(3) . .
C9 C10 Fe2 70.1(2) . .
C11 C10 H10 126.1 . .
C9 C10 H10 126.1 . .
Fe2 C10 H10 124.8 . .
C10 C11 C12 108.7(4) . .
C10 C11 Fe2 68.8(2) . .
C12 C11 Fe2 70.0(3) . .
C10 C11 H11 125.7 . .
C12 C11 H11 125.7 . .
Fe2 C11 H11 127.2 . .
C11 C12 C13 107.7(4) . .
C11 C12 Fe2 69.4(3) . .
C13 C12 Fe2 69.5(2) . .
C11 C12 H12 126.1 . .
C13 C12 H12 126.1 . .
Fe2 C12 H12 126.6 . .
C9 C13 C12 108.7(4) . .
C9 C13 Fe2 69.7(2) . .
C12 C13 Fe2 70.0(3) . .
C9 C13 H13 125.7 . .
C12 C13 H13 125.7 . .
Fe2 C13 H13 126.2 . .
C18 C14 C15 108.2(4) . .
C18 C14 Fe2 69.5(3) . .
C15 C14 Fe2 70.0(3) . .
C18 C14 H14 125.9 . .
C15 C14 H14 125.9 . .
Fe2 C14 H14 126.2 . .
C16 C15 C14 107.5(4) . .
C16 C15 Fe2 68.9(3) . .
C14 C15 Fe2 69.3(3) . .
C16 C15 H15 126.3 . .
C14 C15 H15 126.3 . .
Fe2 C15 H15 127.1 . .
C15 C16 C17 107.9(4) . .
C15 C16 Fe2 70.3(3) . .
C17 C16 Fe2 69.6(3) . .
C15 C16 H16 126.0 . .
C17 C16 H16 126.0 . .
Fe2 C16 H16 125.7 . .
C18 C17 C16 108.3(4) . .
C18 C17 Fe2 69.8(3) . .
C16 C17 Fe2 69.7(3) . .
C18 C17 H17 125.9 . .
C16 C17 H17 125.9 . .
Fe2 C17 H17 126.3 . .
C14 C18 C17 108.1(4) . .
C14 C18 Fe2 70.0(3) . .
C17 C18 Fe2 69.5(3) . .
C14 C18 H18 126.0 . .
C17 C18 H18 126.0 . .
Fe2 C18 H18 126.1 . .
C20 C19 C22 110.7(4) . .
C20 C19 C21 111.8(4) . .
C22 C19 C21 111.1(4) . .
C20 C19 Sn3 109.2(3) . .
C22 C19 Sn3 106.4(3) . .
C21 C19 Sn3 107.5(3) . .
C19 C20 H20A 109.5 . .
C19 C20 H20B 109.5 . .
H20A C20 H20B 109.5 . .
C19 C20 H20C 109.5 . .
H20A C20 H20C 109.5 . .
H20B C20 H20C 109.5 . .
C19 C21 H21A 109.5 . .
C19 C21 H21B 109.5 . .
H21A C21 H21B 109.5 . .
C19 C21 H21C 109.5 . .
H21A C21 H21C 109.5 . .
H21B C21 H21C 109.5 . .
C23 C22 C19 112.7(4) . .
C23 C22 H22A 109.1 . .
C19 C22 H22A 109.1 . .
C23 C22 H22B 109.1 . .
C19 C22 H22B 109.1 . .
H22A C22 H22B 107.8 . .
N3 C23 C24 124.1(4) . .
N3 C23 C22 116.4(4) . .
C24 C23 C22 119.5(4) . .
C23 C24 H24A 109.5 . .
C23 C24 H24B 109.5 . .
H24A C24 H24B 109.5 . .
C23 C24 H24C 109.5 . .
H24A C24 H24C 109.5 . .
H24B C24 H24C 109.5 . .
N4 C25 C27 116.2(4) . .
N4 C25 C26 125.2(4) . .
C27 C25 C26 118.6(4) . .
C25 C26 H26A 109.5 . .
C25 C26 H26B 109.5 . .
H26A C26 H26B 109.5 . .
C25 C26 H26C 109.5 . .
H26A C26 H26C 109.5 . .
H26B C26 H26C 109.5 . .
C28 C27 C31 107.5(4) . .
C28 C27 C25 125.8(4) . .
C31 C27 C25 126.4(4) . .
C28 C27 Fe1 70.3(3) . .
C31 C27 Fe1 69.1(2) . .
C25 C27 Fe1 121.1(3) . .
C27 C28 C29 108.1(4) . .
C27 C28 Fe1 68.4(2) . .
C29 C28 Fe1 70.5(3) . .
C27 C28 H28 125.9 . .
C29 C28 H28 125.9 . .
Fe1 C28 H28 126.8 . .
C30 C29 C28 108.2(4) . .
C30 C29 Fe1 69.2(3) . .
C28 C29 Fe1 68.9(3) . .
C30 C29 H29 125.9 . .
C28 C29 H29 125.9 . .
Fe1 C29 H29 127.5 . .
C29 C30 C31 107.9(4) . .
C29 C30 Fe1 70.1(3) . .
C31 C30 Fe1 68.1(2) . .
C29 C30 H30 126.0 . .
C31 C30 H30 126.0 . .
Fe1 C30 H30 127.3 . .
C27 C31 C30 108.2(4) . .
C27 C31 Fe1 69.2(2) . .
C30 C31 Fe1 70.9(3) . .
C27 C31 H31 125.9 . .
C30 C31 H31 125.9 . .
Fe1 C31 H31 125.6 . .
C36 C32 C33 108.1(5) . .
C36 C32 Fe1 70.2(3) . .
C33 C32 Fe1 69.5(3) . .
C36 C32 H32 125.9 . .
C33 C32 H32 125.9 . .
Fe1 C32 H32 126.0 . .
C34 C33 C32 108.4(5) . .
C34 C33 Fe1 69.6(3) . .
C32 C33 Fe1 69.9(3) . .
C34 C33 H33 125.8 . .
C32 C33 H33 125.8 . .
Fe1 C33 H33 126.3 . .
C33 C34 C35 108.0(5) . .
C33 C34 Fe1 69.9(3) . .
C35 C34 Fe1 69.8(3) . .
C33 C34 H34 126.0 . .
C35 C34 H34 126.0 . .
Fe1 C34 H34 125.9 . .
C34 C35 C36 107.3(5) . .
C34 C35 Fe1 69.3(3) . .
C36 C35 Fe1 69.9(3) . .
C34 C35 H35 126.3 . .
C36 C35 H35 126.3 . .
Fe1 C35 H35 126.0 . .
C32 C36 C35 108.1(5) . .
C32 C36 Fe1 69.6(3) . .
C35 C36 Fe1 69.1(3) . .
C32 C36 H36 125.9 . .
C35 C36 H36 125.9 . .
Fe1 C36 H36 126.9 . .
C5 N1 N2 120.7(3) . .
C5 N1 Sn1 111.5(3) . .
N2 N1 Sn1 125.3(2) . .
C7 N2 N1 117.3(3) . .
C23 N3 N4 119.9(3) . .
C23 N3 Sn3 111.8(3) . .
N4 N3 Sn3 126.1(2) . .
C25 N4 N3 116.5(4) . .
Sn1 S1 Sn2 94.99(4) . .
Sn3 S2 Sn2 94.87(4) . .
Sn3 S3 Sn1 89.18(3) . .
Sn1 S4 Sn3 84.45(3) . .
Sn1 S4 Sn2 84.03(3) . .
Sn3 S4 Sn2 83.83(3) . .
Sn2 S5 Sn2 88.69(3) . 2_666
C27 Fe1 C31 41.75(16) . .
C27 Fe1 C34 156.2(2) . .
C31 Fe1 C34 120.4(2) . .
C27 Fe1 C28 41.30(18) . .
C31 Fe1 C28 69.54(18) . .
C34 Fe1 C28 161.3(2) . .
C27 Fe1 C35 159.75(19) . .
C31 Fe1 C35 158.29(19) . .
C34 Fe1 C35 40.9(2) . .
C28 Fe1 C35 125.0(2) . .
C27 Fe1 C33 119.6(2) . .
C31 Fe1 C33 104.1(2) . .
C34 Fe1 C33 40.5(2) . .
C28 Fe1 C33 157.3(2) . .
C35 Fe1 C33 68.4(2) . .
C27 Fe1 C32 104.76(19) . .
C31 Fe1 C32 119.9(2) . .
C34 Fe1 C32 68.5(2) . .
C28 Fe1 C32 122.4(2) . .
C35 Fe1 C32 68.5(2) . .
C33 Fe1 C32 40.6(2) . .
C27 Fe1 C30 69.46(17) . .
C31 Fe1 C30 40.98(17) . .
C34 Fe1 C30 107.32(19) . .
C28 Fe1 C30 68.83(18) . .
C35 Fe1 C30 124.2(2) . .
C33 Fe1 C30 121.4(2) . .
C32 Fe1 C30 156.8(2) . .
C27 Fe1 C36 121.83(19) . .
C31 Fe1 C36 157.0(2) . .
C34 Fe1 C36 68.6(2) . .
C28 Fe1 C36 108.9(2) . .
C35 Fe1 C36 40.9(2) . .
C33 Fe1 C36 68.0(2) . .
C32 Fe1 C36 40.2(2) . .
C30 Fe1 C36 161.5(2) . .
C27 Fe1 C29 69.09(18) . .
C31 Fe1 C29 68.93(19) . .
C34 Fe1 C29 124.7(2) . .
C28 Fe1 C29 40.66(17) . .
C35 Fe1 C29 110.4(2) . .
C33 Fe1 C29 159.04(19) . .
C32 Fe1 C29 160.0(2) . .
C30 Fe1 C29 40.69(18) . .
C36 Fe1 C29 125.8(2) . .
C10 Fe2 C13 69.14(18) . .
C10 Fe2 C17 163.46(18) . .
C13 Fe2 C17 118.38(19) . .
C10 Fe2 C9 41.59(17) . .
C13 Fe2 C9 40.70(17) . .
C17 Fe2 C9 153.11(18) . .
C10 Fe2 C16 126.2(2) . .
C13 Fe2 C16 152.6(2) . .
C17 Fe2 C16 40.8(2) . .
C9 Fe2 C16 165.16(19) . .
C10 Fe2 C11 40.65(19) . .
C13 Fe2 C11 68.26(19) . .
C17 Fe2 C11 125.8(2) . .
C9 Fe2 C11 68.66(18) . .
C16 Fe2 C11 107.36(19) . .
C10 Fe2 C12 68.88(19) . .
C13 Fe2 C12 40.50(17) . .
C17 Fe2 C12 106.5(2) . .
C9 Fe2 C12 68.56(18) . .
C16 Fe2 C12 118.4(2) . .
C11 Fe2 C12 40.7(2) . .
C10 Fe2 C18 154.74(19) . .
C13 Fe2 C18 107.32(18) . .
C17 Fe2 C18 40.67(19) . .
C9 Fe2 C18 119.37(17) . .
C16 Fe2 C18 68.62(19) . .
C11 Fe2 C18 163.1(2) . .
C12 Fe2 C18 125.6(2) . .
C10 Fe2 C14 120.5(2) . .
C13 Fe2 C14 126.95(18) . .
C17 Fe2 C14 68.3(2) . .
C9 Fe2 C14 108.60(18) . .
C16 Fe2 C14 68.56(19) . .
C11 Fe2 C14 154.9(2) . .
C12 Fe2 C14 163.6(2) . .
C18 Fe2 C14 40.5(2) . .
C10 Fe2 C15 108.2(2) . .
C13 Fe2 C15 165.05(18) . .
C17 Fe2 C15 68.4(2) . .
C9 Fe2 C15 127.72(19) . .
C16 Fe2 C15 40.8(2) . .
C11 Fe2 C15 120.0(2) . .
C12 Fe2 C15 153.60(19) . .
C18 Fe2 C15 68.41(19) . .
C14 Fe2 C15 40.69(18) . .
C1 Sn1 S1 122.62(11) . .
C1 Sn1 S3 119.73(11) . .
S1 Sn1 S3 114.01(4) . .
C1 Sn1 N1 74.27(13) . .
S1 Sn1 N1 87.67(8) . .
S3 Sn1 N1 89.82(8) . .
C1 Sn1 S4 105.39(10) . .
S1 Sn1 S4 91.32(3) . .
S3 Sn1 S4 91.61(3) . .
N1 Sn1 S4 178.50(8) . .
S5 Sn2 S2 121.88(4) . .
S5 Sn2 S1 122.65(4) . .
S2 Sn2 S1 114.08(4) . .
S5 Sn2 S5 91.31(3) . 2_666
S2 Sn2 S5 96.27(4) . 2_666
S1 Sn2 S5 94.34(4) . 2_666
S5 Sn2 S4 87.61(3) . .
S2 Sn2 S4 85.77(3) . .
S1 Sn2 S4 84.80(3) . .
S5 Sn2 S4 177.97(3) 2_666 .
C19 Sn3 S2 126.30(13) . .
C19 Sn3 S3 118.27(13) . .
S2 Sn3 S3 112.37(4) . .
C19 Sn3 N3 75.12(14) . .
S2 Sn3 N3 85.78(9) . .
S3 Sn3 N3 93.13(9) . .
C19 Sn3 S4 103.53(11) . .
S2 Sn3 S4 91.74(3) . .
S3 Sn3 S4 91.26(3) . .
N3 Sn3 S4 175.53(9) . .
Cl1 C37 Cl2 113.3(3) . .
Cl1 C37 H37A 108.9 . .
Cl2 C37 H37A 108.9 . .
Cl1 C37 H37B 108.9 . .
Cl2 C37 H37B 108.9 . .
H37A C37 H37B 107.7 . .
Cl4B C38 Cl4A 34.2(3) . .
Cl4B C38 Cl3 121.3(4) . .
Cl4A C38 Cl3 105.2(4) . .
Cl4B C38 H38A 107.0 . .
Cl4A C38 H38A 85.4 . .
Cl3 C38 H38A 107.0 . .
Cl4B C38 H38B 107.0 . .
Cl4A C38 H38B 140.1 . .
Cl3 C38 H38B 107.0 . .
H38A C38 H38B 106.7 . .
Cl6B C39 Cl5 102.3(8) . .
Cl6B C39 H39A 111.3 . .
Cl5 C39 H39A 111.3 . .
Cl6B C39 H39B 111.3 . .
Cl5 C39 H39B 111.3 . .
H39A C39 H39B 109.2 . .

loop_
_geom_bond_atom_site_label_1
_geom_bond_atom_site_label_2
_geom_bond_distance
_geom_bond_site_symmetry_2
C1 C2 1.525(5) .
C1 C4 1.532(6) .
C1 C3 1.527(6) .
C1 Sn1 2.181(4) .
C2 H2A 0.9800 .
C2 H2B 0.9800 .
C2 H2C 0.9800 .
C3 H3A 0.9800 .
C3 H3B 0.9800 .
C3 H3C 0.9800 .
C4 C5 1.514(6) .
C4 H4A 0.9900 .
C4 H4B 0.9900 .
C5 N1 1.277(5) .
C5 C6 1.503(6) .
C6 H6A 0.9800 .
C6 H6B 0.9800 .
C6 H6C 0.9800 .
C7 N2 1.283(5) .
C7 C9 1.466(6) .
C7 C8 1.505(6) .
C8 H8A 0.9800 .
C8 H8B 0.9800 .
C8 H8C 0.9800 .
C9 C13 1.421(6) .
C9 C10 1.443(6) .
C9 Fe2 2.044(4) .
C10 C11 1.411(7) .
C10 Fe2 2.020(5) .
C10 H10 0.9500 .
C11 C12 1.422(7) .
C11 Fe2 2.043(4) .
C11 H11 0.9500 .
C12 C13 1.417(6) .
C12 Fe2 2.050(4) .
C12 H12 0.9500 .
C13 Fe2 2.043(4) .
C13 H13 0.9500 .
C14 C18 1.421(7) .
C14 C15 1.433(7) .
C14 Fe2 2.056(5) .
C14 H14 0.9500 .
C15 C16 1.432(7) .
C15 Fe2 2.065(5) .
C15 H15 0.9500 .
C16 C17 1.425(7) .
C16 Fe2 2.046(5) .
C16 H16 0.9500 .
C17 C18 1.423(7) .
C17 Fe2 2.045(5) .
C17 H17 0.9500 .
C18 Fe2 2.049(5) .
C18 H18 0.9500 .
C19 C20 1.517(6) .
C19 C22 1.538(6) .
C19 C21 1.529(7) .
C19 Sn3 2.183(4) .
C20 H20A 0.9800 .
C20 H20B 0.9800 .
C20 H20C 0.9800 .
C21 H21A 0.9800 .
C21 H21B 0.9800 .
C21 H21C 0.9800 .
C22 C23 1.515(6) .
C22 H22A 0.9900 .
C22 H22B 0.9900 .
C23 N3 1.275(5) .
C23 C24 1.498(6) .
C24 H24A 0.9800 .
C24 H24B 0.9800 .
C24 H24C 0.9800 .
C25 N4 1.289(5) .
C25 C27 1.461(6) .
C25 C26 1.494(6) .
C26 H26A 0.9800 .
C26 H26B 0.9800 .
C26 H26C 0.9800 .
C27 C28 1.428(6) .
C27 C31 1.433(6) .
C27 Fe1 2.012(4) .
C28 C29 1.423(6) .
C28 Fe1 2.037(5) .
C28 H28 0.9500 .
C29 C30 1.427(6) .
C29 Fe1 2.058(5) .
C29 H29 0.9500 .
C30 C31 1.421(6) .
C30 Fe1 2.047(4) .
C30 H30 0.9500 .
C31 Fe1 2.010(4) .
C31 H31 0.9500 .
C32 C36 1.408(9) .
C32 C33 1.418(7) .
C32 Fe1 2.045(5) .
C32 H32 0.9500 .
C33 C34 1.412(8) .
C33 Fe1 2.040(5) .
C33 H33 0.9500 .
C34 C35 1.426(8) .
C34 Fe1 2.035(5) .
C34 H34 0.9500 .
C35 C36 1.432(7) .
C35 Fe1 2.042(5) .
C35 H35 0.9500 .
C36 Fe1 2.053(5) .
C36 H36 0.9500 .
N1 N2 1.397(5) .
N1 Sn1 2.435(3) .
N3 N4 1.395(5) .
N3 Sn3 2.428(3) .
S1 Sn1 2.3926(10) .
S1 Sn2 2.4272(11) .
S2 Sn3 2.4030(11) .
S2 Sn2 2.4240(10) .
S3 Sn3 2.4241(11) .
S3 Sn1 2.4236(10) .
S4 Sn1 2.5248(10) .
S4 Sn3 2.5389(10) .
S4 Sn2 2.7765(10) .
S5 Sn2 2.3891(10) .
S5 Sn2 2.4985(10) 2_666
Sn2 S5 2.4985(10) 2_666
C37 Cl1 1.742(6) .
C37 Cl2 1.757(5) .
C37 H37A 0.9900 .
C37 H37B 0.9900 .
C38 Cl4B 1.719(9) .
C38 Cl4A 1.713(7) .
C38 Cl3 1.771(7) .
C38 H38A 0.9900 .
C38 H38B 0.9900 .
C39 Cl6B 1.751(14) .
C39 Cl5 1.995(18) .
C39 H39A 0.9900 .
C39 H39B 0.9900 .

loop_
_geom_torsion_atom_site_label_1
_geom_torsion_atom_site_label_2
_geom_torsion_atom_site_label_3
_geom_torsion_atom_site_label_4
_geom_torsion
_geom_torsion_site_symmetry_1
_geom_torsion_site_symmetry_4
C2 C1 C4 C5 160.9(4) . .
C3 C1 C4 C5 -76.2(5) . .
Sn1 C1 C4 C5 40.6(4) . .
C1 C4 C5 N1 -20.1(5) . .
C1 C4 C5 C6 161.3(4) . .
N2 C7 C9 C13 26.7(6) . .
C8 C7 C9 C13 -153.7(4) . .
N2 C7 C9 C10 -157.1(4) . .
C8 C7 C9 C10 22.4(7) . .
N2 C7 C9 Fe2 114.4(4) . .
C8 C7 C9 Fe2 -66.1(5) . .
C13 C9 C10 C11 -1.9(5) . .
C7 C9 C10 C11 -178.6(4) . .
Fe2 C9 C10 C11 -60.8(3) . .
C13 C9 C10 Fe2 59.0(3) . .
C7 C9 C10 Fe2 -117.7(4) . .
C9 C10 C11 C12 1.8(5) . .
Fe2 C10 C11 C12 -58.7(3) . .
C9 C10 C11 Fe2 60.6(3) . .
C10 C11 C12 C13 -1.1(5) . .
Fe2 C11 C12 C13 -59.1(3) . .
C10 C11 C12 Fe2 58.0(3) . .
C10 C9 C13 C12 1.2(5) . .
C7 C9 C13 C12 178.1(4) . .
Fe2 C9 C13 C12 59.4(3) . .
C10 C9 C13 Fe2 -58.1(3) . .
C7 C9 C13 Fe2 118.7(4) . .
C11 C12 C13 C9 -0.1(5) . .
Fe2 C12 C13 C9 -59.2(3) . .
C11 C12 C13 Fe2 59.0(3) . .
C18 C14 C15 C16 -0.6(5) . .
Fe2 C14 C15 C16 58.5(3) . .
C18 C14 C15 Fe2 -59.1(3) . .
C14 C15 C16 C17 0.9(5) . .
Fe2 C15 C16 C17 59.6(3) . .
C14 C15 C16 Fe2 -58.8(3) . .
C15 C16 C17 C18 -0.8(5) . .
Fe2 C16 C17 C18 59.3(3) . .
C15 C16 C17 Fe2 -60.1(3) . .
C15 C14 C18 C17 0.1(5) . .
Fe2 C14 C18 C17 -59.3(3) . .
C15 C14 C18 Fe2 59.5(3) . .
C16 C17 C18 C14 0.4(5) . .
Fe2 C17 C18 C14 59.6(3) . .
C16 C17 C18 Fe2 -59.2(3) . .
C20 C19 C22 C23 -165.2(4) . .
C21 C19 C22 C23 69.9(5) . .
Sn3 C19 C22 C23 -46.7(4) . .
C19 C22 C23 N3 38.7(6) . .
C19 C22 C23 C24 -141.7(4) . .
N4 C25 C27 C28 15.0(6) . .
C26 C25 C27 C28 -165.4(4) . .
N4 C25 C27 C31 -172.1(4) . .
C26 C25 C27 C31 7.5(6) . .
N4 C25 C27 Fe1 102.1(4) . .
C26 C25 C27 Fe1 -78.3(4) . .
C31 C27 C28 C29 0.2(5) . .
C25 C27 C28 C29 174.2(4) . .
Fe1 C27 C28 C29 59.5(3) . .
C31 C27 C28 Fe1 -59.2(3) . .
C25 C27 C28 Fe1 114.8(4) . .
C27 C28 C29 C30 0.0(5) . .
Fe1 C28 C29 C30 58.2(3) . .
C27 C28 C29 Fe1 -58.2(3) . .
C28 C29 C30 C31 -0.3(5) . .
Fe1 C29 C30 C31 57.7(3) . .
C28 C29 C30 Fe1 -58.0(3) . .
C28 C27 C31 C30 -0.4(5) . .
C25 C27 C31 C30 -174.3(4) . .
Fe1 C27 C31 C30 -60.4(3) . .
C28 C27 C31 Fe1 60.0(3) . .
C25 C27 C31 Fe1 -113.9(4) . .
C29 C30 C31 C27 0.4(5) . .
Fe1 C30 C31 C27 59.3(3) . .
C29 C30 C31 Fe1 -58.9(3) . .
C36 C32 C33 C34 -0.7(6) . .
Fe1 C32 C33 C34 59.1(3) . .
C36 C32 C33 Fe1 -59.8(4) . .
C32 C33 C34 C35 0.4(6) . .
Fe1 C33 C34 C35 59.6(4) . .
C32 C33 C34 Fe1 -59.3(3) . .
C33 C34 C35 C36 0.1(6) . .
Fe1 C34 C35 C36 59.8(4) . .
C33 C34 C35 Fe1 -59.7(3) . .
C33 C32 C36 C35 0.8(6) . .
Fe1 C32 C36 C35 -58.6(4) . .
C33 C32 C36 Fe1 59.3(3) . .
C34 C35 C36 C32 -0.6(6) . .
Fe1 C35 C36 C32 58.8(4) . .
C34 C35 C36 Fe1 -59.4(3) . .
C6 C5 N1 N2 6.1(6) . .
C4 C5 N1 N2 -172.3(3) . .
C6 C5 N1 Sn1 169.2(3) . .
C4 C5 N1 Sn1 -9.3(4) . .
C9 C7 N2 N1 -173.5(3) . .
C8 C7 N2 N1 7.0(6) . .
C5 N1 N2 C7 -96.7(5) . .
Sn1 N1 N2 C7 102.7(4) . .
C24 C23 N3 N4 5.8(7) . .
C22 C23 N3 N4 -174.6(4) . .
C24 C23 N3 Sn3 170.2(4) . .
C22 C23 N3 Sn3 -10.2(5) . .
C27 C25 N4 N3 -173.8(3) . .
C26 C25 N4 N3 6.7(6) . .
C23 N3 N4 C25 -101.4(5) . .
Sn3 N3 N4 C25 96.6(4) . .
C28 C27 Fe1 C31 -118.7(4) . .
C25 C27 Fe1 C31 120.7(5) . .
C28 C27 Fe1 C34 -167.4(4) . .
C31 C27 Fe1 C34 -48.7(6) . .
C25 C27 Fe1 C34 72.0(6) . .
C31 C27 Fe1 C28 118.7(4) . .
C25 C27 Fe1 C28 -120.6(4) . .
C28 C27 Fe1 C35 55.1(7) . .
C31 C27 Fe1 C35 173.8(6) . .
C25 C27 Fe1 C35 -65.5(8) . .
C28 C27 Fe1 C33 163.8(3) . .
C31 C27 Fe1 C33 -77.5(3) . .
C25 C27 Fe1 C33 43.2(4) . .
C28 C27 Fe1 C32 122.7(3) . .
C31 C27 Fe1 C32 -118.7(3) . .
C25 C27 Fe1 C32 2.0(4) . .
C28 C27 Fe1 C30 -80.9(3) . .
C31 C27 Fe1 C30 37.7(3) . .
C25 C27 Fe1 C30 158.4(4) . .
C28 C27 Fe1 C36 82.7(3) . .
C31 C27 Fe1 C36 -158.7(3) . .
C25 C27 Fe1 C36 -38.0(4) . .
C28 C27 Fe1 C29 -37.3(3) . .
C31 C27 Fe1 C29 81.4(3) . .
C25 C27 Fe1 C29 -157.9(4) . .
C30 C31 Fe1 C27 119.1(4) . .
C27 C31 Fe1 C34 159.4(3) . .
C30 C31 Fe1 C34 -81.5(3) . .
C27 C31 Fe1 C28 -38.2(3) . .
C30 C31 Fe1 C28 80.9(3) . .
C27 C31 Fe1 C35 -174.2(6) . .
C30 C31 Fe1 C35 -55.1(7) . .
C27 C31 Fe1 C33 119.0(3) . .
C30 C31 Fe1 C33 -121.9(3) . .
C27 C31 Fe1 C32 78.3(3) . .
C30 C31 Fe1 C32 -162.7(3) . .
C27 C31 Fe1 C30 -119.1(4) . .
C27 C31 Fe1 C36 52.3(6) . .
C30 C31 Fe1 C36 171.4(5) . .
C27 C31 Fe1 C29 -81.8(3) . .
C30 C31 Fe1 C29 37.3(3) . .
C33 C34 Fe1 C27 -40.1(6) . .
C35 C34 Fe1 C27 -159.1(4) . .
C33 C34 Fe1 C31 -75.5(4) . .
C35 C34 Fe1 C31 165.5(3) . .
C33 C34 Fe1 C28 166.7(5) . .
C35 C34 Fe1 C28 47.6(7) . .
C33 C34 Fe1 C35 119.0(5) . .
C35 C34 Fe1 C33 -119.0(5) . .
C33 C34 Fe1 C32 37.5(3) . .
C35 C34 Fe1 C32 -81.6(4) . .
C33 C34 Fe1 C30 -118.3(3) . .
C35 C34 Fe1 C30 122.7(3) . .
C33 C34 Fe1 C36 80.8(4) . .
C35 C34 Fe1 C36 -38.2(3) . .
C33 C34 Fe1 C29 -159.7(3) . .
C35 C34 Fe1 C29 81.3(4) . .
C29 C28 Fe1 C27 -119.7(4) . .
C27 C28 Fe1 C31 38.6(2) . .
C29 C28 Fe1 C31 -81.1(3) . .
C27 C28 Fe1 C34 164.0(6) . .
C29 C28 Fe1 C34 44.3(7) . .
C27 C28 Fe1 C35 -159.7(3) . .
C29 C28 Fe1 C35 80.6(3) . .
C27 C28 Fe1 C33 -38.8(6) . .
C29 C28 Fe1 C33 -158.5(5) . .
C27 C28 Fe1 C32 -74.6(3) . .
C29 C28 Fe1 C32 165.7(3) . .
C27 C28 Fe1 C30 82.6(3) . .
C29 C28 Fe1 C30 -37.1(3) . .
C27 C28 Fe1 C36 -117.0(3) . .
C29 C28 Fe1 C36 123.3(3) . .
C27 C28 Fe1 C29 119.7(4) . .
C34 C35 Fe1 C27 155.4(5) . .
C36 C35 Fe1 C27 36.9(8) . .
C34 C35 Fe1 C31 -35.8(8) . .
C36 C35 Fe1 C31 -154.4(5) . .
C36 C35 Fe1 C34 -118.5(5) . .
C34 C35 Fe1 C28 -163.2(3) . .
C36 C35 Fe1 C28 78.3(4) . .
C34 C35 Fe1 C33 37.7(3) . .
C36 C35 Fe1 C33 -80.9(4) . .
C34 C35 Fe1 C32 81.5(4) . .
C36 C35 Fe1 C32 -37.0(4) . .
C34 C35 Fe1 C30 -76.4(4) . .
C36 C35 Fe1 C30 165.0(3) . .
C34 C35 Fe1 C36 118.5(5) . .
C34 C35 Fe1 C29 -119.9(3) . .
C36 C35 Fe1 C29 121.6(4) . .
C34 C33 Fe1 C27 162.6(3) . .
C32 C33 Fe1 C27 -77.7(4) . .
C34 C33 Fe1 C31 120.5(3) . .
C32 C33 Fe1 C31 -119.8(3) . .
C32 C33 Fe1 C34 119.7(5) . .
C34 C33 Fe1 C28 -169.0(5) . .
C32 C33 Fe1 C28 -49.3(7) . .
C34 C33 Fe1 C35 -38.0(3) . .
C32 C33 Fe1 C35 81.7(4) . .
C34 C33 Fe1 C32 -119.7(5) . .
C34 C33 Fe1 C30 79.8(4) . .
C32 C33 Fe1 C30 -160.5(3) . .
C34 C33 Fe1 C36 -82.3(3) . .
C32 C33 Fe1 C36 37.4(3) . .
C34 C33 Fe1 C29 52.9(7) . .
C32 C33 Fe1 C29 172.6(5) . .
C36 C32 Fe1 C27 -122.2(3) . .
C33 C32 Fe1 C27 118.6(3) . .
C36 C32 Fe1 C31 -164.6(3) . .
C33 C32 Fe1 C31 76.2(4) . .
C36 C32 Fe1 C34 81.8(3) . .
C33 C32 Fe1 C34 -37.4(3) . .
C36 C32 Fe1 C28 -81.1(3) . .
C33 C32 Fe1 C28 159.7(3) . .
C36 C32 Fe1 C35 37.7(3) . .
C33 C32 Fe1 C35 -81.5(4) . .
C36 C32 Fe1 C33 119.2(4) . .
C36 C32 Fe1 C30 165.6(4) . .
C33 C32 Fe1 C30 46.4(6) . .
C33 C32 Fe1 C36 -119.2(4) . .
C36 C32 Fe1 C29 -53.0(7) . .
C33 C32 Fe1 C29 -172.2(5) . .
C29 C30 Fe1 C27 81.4(3) . .
C31 C30 Fe1 C27 -38.4(3) . .
C29 C30 Fe1 C31 119.9(4) . .
C29 C30 Fe1 C34 -123.5(3) . .
C31 C30 Fe1 C34 116.6(3) . .
C29 C30 Fe1 C28 37.1(3) . .
C31 C30 Fe1 C28 -82.8(3) . .
C29 C30 Fe1 C35 -81.7(3) . .
C31 C30 Fe1 C35 158.5(3) . .
C29 C30 Fe1 C33 -165.6(3) . .
C31 C30 Fe1 C33 74.5(3) . .
C29 C30 Fe1 C32 160.9(4) . .
C31 C30 Fe1 C32 41.0(6) . .
C29 C30 Fe1 C36 -49.5(7) . .
C31 C30 Fe1 C36 -169.3(6) . .
C31 C30 Fe1 C29 -119.9(4) . .
C32 C36 Fe1 C27 74.3(4) . .
C35 C36 Fe1 C27 -165.8(3) . .
C32 C36 Fe1 C31 36.0(7) . .
C35 C36 Fe1 C31 155.8(5) . .
C32 C36 Fe1 C34 -81.6(3) . .
C35 C36 Fe1 C34 38.2(4) . .
C32 C36 Fe1 C28 118.1(3) . .
C35 C36 Fe1 C28 -122.0(4) . .
C32 C36 Fe1 C35 -119.8(5) . .
C32 C36 Fe1 C33 -37.8(3) . .
C35 C36 Fe1 C33 82.0(4) . .
C35 C36 Fe1 C32 119.8(5) . .
C32 C36 Fe1 C30 -162.1(5) . .
C35 C36 Fe1 C30 -42.2(8) . .
C32 C36 Fe1 C29 160.3(3) . .
C35 C36 Fe1 C29 -79.9(4) . .
C30 C29 Fe1 C27 -82.4(3) . .
C28 C29 Fe1 C27 37.9(3) . .
C30 C29 Fe1 C31 -37.6(3) . .
C28 C29 Fe1 C31 82.7(3) . .
C30 C29 Fe1 C34 75.5(3) . .
C28 C29 Fe1 C34 -164.2(3) . .
C30 C29 Fe1 C28 -120.3(4) . .
C30 C29 Fe1 C35 119.2(3) . .
C28 C29 Fe1 C35 -120.5(3) . .
C30 C29 Fe1 C33 36.4(7) . .
C28 C29 Fe1 C33 156.7(6) . .
C30 C29 Fe1 C32 -157.8(6) . .
C28 C29 Fe1 C32 -37.5(7) . .
C28 C29 Fe1 C30 120.3(4) . .
C30 C29 Fe1 C36 162.7(3) . .
C28 C29 Fe1 C36 -77.0(3) . .
C11 C10 Fe2 C13 80.5(3) . .
C9 C10 Fe2 C13 -37.6(2) . .
C11 C10 Fe2 C17 -39.7(8) . .
C9 C10 Fe2 C17 -157.8(6) . .
C11 C10 Fe2 C9 118.1(4) . .
C11 C10 Fe2 C16 -73.4(4) . .
C9 C10 Fe2 C16 168.5(3) . .
C9 C10 Fe2 C11 -118.1(4) . .
C11 C10 Fe2 C12 37.0(3) . .
C9 C10 Fe2 C12 -81.1(3) . .
C11 C10 Fe2 C18 167.0(4) . .
C9 C10 Fe2 C18 48.9(5) . .
C11 C10 Fe2 C14 -158.0(3) . .
C9 C10 Fe2 C14 83.9(3) . .
C11 C10 Fe2 C15 -115.1(3) . .
C9 C10 Fe2 C15 126.8(3) . .
C9 C13 Fe2 C10 38.3(2) . .
C12 C13 Fe2 C10 -81.5(3) . .
C9 C13 Fe2 C17 -157.9(2) . .
C12 C13 Fe2 C17 82.2(3) . .
C12 C13 Fe2 C9 -119.9(4) . .
C9 C13 Fe2 C16 168.0(4) . .
C12 C13 Fe2 C16 48.2(5) . .
C9 C13 Fe2 C11 82.1(3) . .
C12 C13 Fe2 C11 -37.7(3) . .
C9 C13 Fe2 C12 119.9(4) . .
C9 C13 Fe2 C18 -115.2(3) . .
C12 C13 Fe2 C18 125.0(3) . .
C9 C13 Fe2 C14 -74.8(3) . .
C12 C13 Fe2 C14 165.3(3) . .
C9 C13 Fe2 C15 -44.2(8) . .
C12 C13 Fe2 C15 -164.0(7) . .
C18 C17 Fe2 C10 -162.9(6) . .
C16 C17 Fe2 C10 -43.3(8) . .
C18 C17 Fe2 C13 83.7(3) . .
C16 C17 Fe2 C13 -156.7(3) . .
C18 C17 Fe2 C9 50.9(5) . .
C16 C17 Fe2 C9 170.4(4) . .
C18 C17 Fe2 C16 -119.5(4) . .
C18 C17 Fe2 C11 166.3(3) . .
C16 C17 Fe2 C11 -74.2(4) . .
C18 C17 Fe2 C12 125.9(3) . .
C16 C17 Fe2 C12 -114.6(3) . .
C16 C17 Fe2 C18 119.5(4) . .
C18 C17 Fe2 C14 -37.6(3) . .
C16 C17 Fe2 C14 81.9(3) . .
C18 C17 Fe2 C15 -81.6(3) . .
C16 C17 Fe2 C15 38.0(3) . .
C13 C9 Fe2 C10 -119.2(3) . .
C7 C9 Fe2 C10 122.5(5) . .
C10 C9 Fe2 C13 119.2(3) . .
C7 C9 Fe2 C13 -118.4(4) . .
C13 C9 Fe2 C17 47.1(5) . .
C10 C9 Fe2 C17 166.2(4) . .
C7 C9 Fe2 C17 -71.3(6) . .
C13 C9 Fe2 C16 -158.1(7) . .
C10 C9 Fe2 C16 -38.9(8) . .
C7 C9 Fe2 C16 83.5(8) . .
C13 C9 Fe2 C11 -81.0(3) . .
C10 C9 Fe2 C11 38.1(3) . .
C7 C9 Fe2 C11 160.6(4) . .
C13 C9 Fe2 C12 -37.2(2) . .
C10 C9 Fe2 C12 81.9(3) . .
C7 C9 Fe2 C12 -155.6(4) . .
C13 C9 Fe2 C18 82.5(3) . .
C10 C9 Fe2 C18 -158.3(3) . .
C7 C9 Fe2 C18 -35.9(4) . .
C13 C9 Fe2 C14 125.5(3) . .
C10 C9 Fe2 C14 -115.3(3) . .
C7 C9 Fe2 C14 7.2(4) . .
C13 C9 Fe2 C15 166.9(3) . .
C10 C9 Fe2 C15 -74.0(3) . .
C7 C9 Fe2 C15 48.5(4) . .
C15 C16 Fe2 C10 -75.2(3) . .
C17 C16 Fe2 C10 166.0(3) . .
C15 C16 Fe2 C13 167.9(4) . .
C17 C16 Fe2 C13 49.0(5) . .
C15 C16 Fe2 C17 118.8(4) . .
C15 C16 Fe2 C9 -44.1(8) . .
C17 C16 Fe2 C9 -162.9(6) . .
C15 C16 Fe2 C11 -116.1(3) . .
C17 C16 Fe2 C11 125.1(3) . .
C15 C16 Fe2 C12 -158.8(3) . .
C17 C16 Fe2 C12 82.4(3) . .
C15 C16 Fe2 C18 81.3(3) . .
C17 C16 Fe2 C18 -37.5(3) . .
C15 C16 Fe2 C14 37.6(3) . .
C17 C16 Fe2 C14 -81.2(3) . .
C17 C16 Fe2 C15 -118.8(4) . .
C12 C11 Fe2 C10 120.5(4) . .
C10 C11 Fe2 C13 -82.9(3) . .
C12 C11 Fe2 C13 37.6(3) . .
C10 C11 Fe2 C17 167.1(3) . .
C12 C11 Fe2 C17 -72.5(3) . .
C10 C11 Fe2 C9 -39.0(3) . .
C12 C11 Fe2 C9 81.5(3) . .
C10 C11 Fe2 C16 125.9(3) . .
C12 C11 Fe2 C16 -113.6(3) . .
C10 C11 Fe2 C12 -120.5(4) . .
C10 C11 Fe2 C18 -160.7(6) . .
C12 C11 Fe2 C18 -40.2(8) . .
C10 C11 Fe2 C14 49.5(6) . .
C12 C11 Fe2 C14 170.0(4) . .
C10 C11 Fe2 C15 83.2(3) . .
C12 C11 Fe2 C15 -156.3(3) . .
C11 C12 Fe2 C10 -37.0(3) . .
C13 C12 Fe2 C10 82.2(3) . .
C11 C12 Fe2 C13 -119.2(4) . .
C11 C12 Fe2 C17 126.2(3) . .
C13 C12 Fe2 C17 -114.6(3) . .
C11 C12 Fe2 C9 -81.8(3) . .
C13 C12 Fe2 C9 37.4(3) . .
C11 C12 Fe2 C16 83.7(3) . .
C13 C12 Fe2 C16 -157.1(3) . .
C13 C12 Fe2 C11 119.2(4) . .
C11 C12 Fe2 C18 166.7(3) . .
C13 C12 Fe2 C18 -74.1(3) . .
C11 C12 Fe2 C14 -164.9(7) . .
C13 C12 Fe2 C14 -45.7(8) . .
C11 C12 Fe2 C15 51.6(6) . .
C13 C12 Fe2 C15 170.8(4) . .
C14 C18 Fe2 C10 49.5(5) . .
C17 C18 Fe2 C10 168.7(4) . .
C14 C18 Fe2 C13 127.2(3) . .
C17 C18 Fe2 C13 -113.6(3) . .
C14 C18 Fe2 C17 -119.2(4) . .
C14 C18 Fe2 C9 84.5(3) . .
C17 C18 Fe2 C9 -156.3(3) . .
C14 C18 Fe2 C16 -81.6(3) . .
C17 C18 Fe2 C16 37.6(3) . .
C14 C18 Fe2 C11 -160.8(6) . .
C17 C18 Fe2 C11 -41.6(8) . .
C14 C18 Fe2 C12 168.0(3) . .
C17 C18 Fe2 C12 -72.8(3) . .
C17 C18 Fe2 C14 119.2(4) . .
C14 C18 Fe2 C15 -37.6(3) . .
C17 C18 Fe2 C15 81.6(3) . .
C18 C14 Fe2 C10 -157.9(3) . .
C15 C14 Fe2 C10 82.6(3) . .
C18 C14 Fe2 C13 -72.1(3) . .
C15 C14 Fe2 C13 168.4(3) . .
C18 C14 Fe2 C17 37.8(3) . .
C15 C14 Fe2 C17 -81.7(3) . .
C18 C14 Fe2 C9 -113.7(3) . .
C15 C14 Fe2 C9 126.8(3) . .
C18 C14 Fe2 C16 81.8(3) . .
C15 C14 Fe2 C16 -37.7(3) . .
C18 C14 Fe2 C11 167.0(4) . .
C15 C14 Fe2 C11 47.5(6) . .
C18 C14 Fe2 C12 -36.6(8) . .
C15 C14 Fe2 C12 -156.1(6) . .
C15 C14 Fe2 C18 -119.5(4) . .
C18 C14 Fe2 C15 119.5(4) . .
C16 C15 Fe2 C10 124.8(3) . .
C14 C15 Fe2 C10 -115.9(3) . .
C16 C15 Fe2 C13 -157.9(7) . .
C14 C15 Fe2 C13 -38.6(9) . .
C16 C15 Fe2 C17 -38.0(3) . .
C14 C15 Fe2 C17 81.4(3) . .
C16 C15 Fe2 C9 167.0(3) . .
C14 C15 Fe2 C9 -73.7(4) . .
C14 C15 Fe2 C16 119.3(4) . .
C16 C15 Fe2 C11 81.9(3) . .
C14 C15 Fe2 C11 -158.8(3) . .
C16 C15 Fe2 C12 45.7(6) . .
C14 C15 Fe2 C12 165.1(4) . .
C16 C15 Fe2 C18 -81.9(3) . .
C14 C15 Fe2 C18 37.5(3) . .
C16 C15 Fe2 C14 -119.3(4) . .
C2 C1 Sn1 S1 131.1(3) . .
C4 C1 Sn1 S1 -108.3(2) . .
C3 C1 Sn1 S1 10.6(3) . .
C2 C1 Sn1 S3 -71.7(3) . .
C4 C1 Sn1 S3 48.9(3) . .
C3 C1 Sn1 S3 167.8(2) . .
C2 C1 Sn1 N1 -152.2(3) . .
C4 C1 Sn1 N1 -31.7(2) . .
C3 C1 Sn1 N1 87.3(3) . .
C2 C1 Sn1 S4 29.3(3) . .
C4 C1 Sn1 S4 149.8(2) . .
C3 C1 Sn1 S4 -91.2(3) . .
Sn2 S1 Sn1 C1 -127.48(13) . .
Sn2 S1 Sn1 S3 74.14(4) . .
Sn2 S1 Sn1 N1 162.90(9) . .
Sn2 S1 Sn1 S4 -18.21(4) . .
Sn3 S3 Sn1 C1 123.21(12) . .
Sn3 S3 Sn1 S1 -77.73(4) . .
Sn3 S3 Sn1 N1 -165.10(9) . .
Sn3 S3 Sn1 S4 14.44(4) . .
C5 N1 Sn1 C1 24.7(3) . .
N2 N1 Sn1 C1 -173.2(3) . .
C5 N1 Sn1 S1 149.6(3) . .
N2 N1 Sn1 S1 -48.3(3) . .
C5 N1 Sn1 S3 -96.4(3) . .
N2 N1 Sn1 S3 65.7(3) . .
C5 N1 Sn1 S4 102(3) . .
N2 N1 Sn1 S4 -96(3) . .
Sn3 S4 Sn1 C1 -135.32(11) . .
Sn2 S4 Sn1 C1 140.33(11) . .
Sn3 S4 Sn1 S1 100.23(4) . .
Sn2 S4 Sn1 S1 15.88(3) . .
Sn3 S4 Sn1 S3 -13.84(3) . .
Sn2 S4 Sn1 S3 -98.19(3) . .
Sn3 S4 Sn1 N1 148(3) . .
Sn2 S4 Sn1 N1 64(3) . .
Sn2 S5 Sn2 S2 -98.21(4) 2_666 .
Sn2 S5 Sn2 S1 96.00(4) 2_666 .
Sn2 S5 Sn2 S5 0.0 2_666 2_666
Sn2 S5 Sn2 S4 178.27(3) 2_666 .
Sn3 S2 Sn2 S5 -99.24(4) . .
Sn3 S2 Sn2 S1 67.67(4) . .
Sn3 S2 Sn2 S5 165.29(4) . 2_666
Sn3 S2 Sn2 S4 -14.71(3) . .
Sn1 S1 Sn2 S5 100.38(4) . .
Sn1 S1 Sn2 S2 -66.42(5) . .
Sn1 S1 Sn2 S5 -165.27(4) . 2_666
Sn1 S1 Sn2 S4 16.58(4) . .
Sn1 S4 Sn2 S5 -138.81(3) . .
Sn3 S4 Sn2 S5 136.15(3) . .
Sn1 S4 Sn2 S2 98.97(3) . .
Sn3 S4 Sn2 S2 13.93(3) . .
Sn1 S4 Sn2 S1 -15.71(3) . .
Sn3 S4 Sn2 S1 -100.75(3) . .
Sn1 S4 Sn2 S5 -80.8(9) . 2_666
Sn3 S4 Sn2 S5 -165.8(9) . 2_666
C20 C19 Sn3 S2 -137.8(3) . .
C22 C19 Sn3 S2 102.7(3) . .
C21 C19 Sn3 S2 -16.3(4) . .
C20 C19 Sn3 S3 63.6(3) . .
C22 C19 Sn3 S3 -55.9(3) . .
C21 C19 Sn3 S3 -174.9(3) . .
C20 C19 Sn3 N3 149.1(4) . .
C22 C19 Sn3 N3 29.6(3) . .
C21 C19 Sn3 N3 -89.4(3) . .
C20 C19 Sn3 S4 -35.3(3) . .
C22 C19 Sn3 S4 -154.8(3) . .
C21 C19 Sn3 S4 86.2(3) . .
Sn2 S2 Sn3 C19 124.30(14) . .
Sn2 S2 Sn3 S3 -76.00(4) . .
Sn2 S2 Sn3 N3 -167.65(9) . .
Sn2 S2 Sn3 S4 16.08(4) . .
Sn1 S3 Sn3 C19 -120.46(13) . .
Sn1 S3 Sn3 S2 78.05(4) . .
Sn1 S3 Sn3 N3 164.76(9) . .
Sn1 S3 Sn3 S4 -14.35(4) . .
C23 N3 Sn3 C19 -12.4(3) . .
N4 N3 Sn3 C19 150.9(3) . .
C23 N3 Sn3 S2 -141.7(3) . .
N4 N3 Sn3 S2 21.5(3) . .
C23 N3 Sn3 S3 106.1(3) . .
N4 N3 Sn3 S3 -90.7(3) . .
C23 N3 Sn3 S4 -85.3(12) . .
N4 N3 Sn3 S4 77.9(11) . .
Sn1 S4 Sn3 C19 133.34(13) . .
Sn2 S4 Sn3 C19 -142.09(13) . .
Sn1 S4 Sn3 S2 -98.60(3) . .
Sn2 S4 Sn3 S2 -14.02(3) . .
Sn1 S4 Sn3 S3 13.83(3) . .
Sn2 S4 Sn3 S3 98.41(3) . .
Sn1 S4 Sn3 N3 -154.8(11) . .
Sn2 S4 Sn3 N3 -70.2(11) . .
